data_2005905
loop_
_publ_author_name
'Gerber, T. I. A.'
'Perils, J.'
'Du Preez, J. G. H.'
'Bandoli, G.'

_publ_section_title
;Chelation of 2,6-Bis(hydroxymethyl)pyridine in
 <i>cis</i>-Dichloro(triphenylphosphine-<i>P</i>)[2-(oxymethylene-<i>O</i>)-6-(hydroxymethyl)pyridine-<i>N</i>]oxorhenium(V)--Water
 (2/1)
;
_journal_issue 2
_journal_name_full 'Acta Crystallographica Section C'
_journal_page_first 217
_journal_page_last 219
_journal_paper_doi 10.1107/S0108270196013030
_journal_volume 53
_journal_year 1997
_chemical_formula_iupac '2[Re Cl2 O (C7 H8 N O2) (C18 H15 P)], H2 O'
_chemical_formula_sum 'C50 H48 Cl4 N2 O7 P2 Re2'
_chemical_formula_weight 1365.0
_space_group_IT_number 33
_symmetry_cell_setting orthorhombic
_symmetry_space_group_name_Hall 'P 2c -2n'
_symmetry_space_group_name_H-M 'P n a 21'
_atom_type_scat_source IntTabIV
_cell_angle_alpha 90.
_cell_angle_beta 90.
_cell_angle_gamma 90.
_cell_formula_units_Z 4
_cell_length_a 16.331(6)
_cell_length_b 29.61(1)
_cell_length_c 10.854(5)
_cell_measurement_reflns_used 40
_cell_measurement_temperature 296
_cell_measurement_theta_max 14
_cell_measurement_theta_min 8
_cell_volume 5249(4)
_computing_cell_refinement SHELXTL-Plus
_computing_data_collection 'SHELXTL-Plus (Sheldrick, 1987)'
_computing_data_reduction SHELXTL-Plus
_computing_molecular_graphics SHELXTL-Plus
_computing_structure_refinement 'SHELXL93 (Sheldrick, 1993)'
_computing_structure_solution SHELXTL-Plus
_diffrn_measurement_device 'Siemens R3m/V'
_diffrn_measurement_method '\w/2\q scans'
_diffrn_radiation_type MoK\a
_diffrn_radiation_wavelength 0.71073
_diffrn_reflns_av_R_equivalents 0.0155
_diffrn_reflns_limit_h_max 19
_diffrn_reflns_limit_h_min 0
_diffrn_reflns_limit_k_max 35
_diffrn_reflns_limit_k_min 0
_diffrn_reflns_limit_l_max 12
_diffrn_reflns_limit_l_min 0
_diffrn_reflns_number 5162
_diffrn_reflns_theta_max 25.0
_diffrn_standards_decay_% 0
_diffrn_standards_interval_count 250
_diffrn_standards_number 2
_exptl_absorpt_coefficient_mu 4.923
_exptl_absorpt_correction_T_max 0.48
_exptl_absorpt_correction_T_min 0.42
_exptl_absorpt_correction_type 'empirical (four \y scans) (North, Phillips & Mathews, 1968)'
_exptl_crystal_colour violet
_exptl_crystal_density_diffrn 1.727
_exptl_crystal_density_meas ?
_exptl_crystal_description parallelepiped
_exptl_crystal_size_max 0.30
_exptl_crystal_size_mid 0.20
_exptl_crystal_size_min 0.15
_refine_diff_density_max 1.87
_refine_diff_density_min -1.67
_refine_ls_abs_structure_details 'Flack (1983) = -0.003(19)'
_refine_ls_extinction_method none
_refine_ls_goodness_of_fit_obs 0.85
_refine_ls_hydrogen_treatment noref
_refine_ls_number_parameters 419
_refine_ls_number_reflns 3741
_refine_ls_R_factor_obs 0.0443
_refine_ls_shift/esd_max 0.48
_refine_ls_structure_factor_coef F
_refine_ls_weighting_details 'w = 1/[\s^2^(F)+0.0049F^2^]'
_refine_ls_weighting_scheme calc
_refine_ls_wR_factor_obs 0.0597
_reflns_number_observed 3741
_reflns_number_total 4880
_reflns_observed_criterion F>4.0\s(F)
_cod_data_source_file ab1373.cif
_cod_data_source_block ab1373a
_cod_depositor_comments
;
 Adding the _atom_site_type_symbol data item.

 Antanas Vaitkus,
 2017-01-30

The following automatic conversions were performed:

'_geom_bond_publ_flag' value 'NO' changed to 'no' according to
/home/saulius/struct/CIF-dictionaries/cif_core.dic dictionary named
'cif_core.dic' version 2.4.1 from 2010-06-29 (12
times).

'_geom_angle_publ_flag' value 'NO' changed to 'no' according
to /home/saulius/struct/CIF-dictionaries/cif_core.dic dictionary
named 'cif_core.dic' version 2.4.1 from 2010-06-29 (30 times).

Automatic conversion script
Id: cif_fix_values 1715 2011-07-08 13:25:40Z adriana 

The following automatic conversions were performed:

'_exptl_crystal_density_meas' value 'not measured' was changed to '?'
- the value is perceived as not measured.

Automatic conversion script
Id: cif_fix_values 3008 2015-01-20 13:52:24Z robertas 

The following automatic conversions were performed:

'_refine_ls_weighting_scheme' value '1/[\s^2^(F)+0.0049F^2^]' was
changed to 'calc'. New tag '_refine_ls_weighting_details' was
created. The value of the new tag was set to 'w =
1/[\s^2^(F)+0.0049F^2^]'.

Automatic conversion script
Id: cif_fix_values 3143 2015-03-26 13:38:13Z robertas 
;
_cod_database_code 2005905

loop_
_symmetry_equiv_pos_as_xyz
x,y,z
-x,-y,1/2+z
1/2+x,1/2-y,z
1/2-x,1/2+y,1/2+z

loop_
_atom_site_label
_atom_site_type_symbol
_atom_site_fract_x
_atom_site_fract_y
_atom_site_fract_z
_atom_site_U_iso_or_equiv
Re(1) Re .1750(1) .8734(1) .7302 .039(1)
Cl(1A) Cl .0859(3) .9386(2) .7335(9) .061(2)
Cl(2A) Cl .1424(3) .8650(2) .5201(7) .060(2)
P(1A) P .2647(2) .8065(1) .7183(7) .034(1)
O(1A) O .1096(7) .8371(4) .7967(15) .050(5)
O(2A) O .2711(8) .9074(5) .6869(13) .047(5)
O(3A) O .0712(10) .8908(7) 1.1470(18) .075(7)
N(1A) N .2264(10) .8964(5) .9072(18) .045(6)
C(1A) C .1925(12) .8956(6) 1.016(2) .044(7)
C(2A) C .2381(15) .9063(8) 1.121(2) .060(9)
C(3A) C .3192(16) .9204(9) 1.108(2) .065(10)
C(4A) C .3493(14) .9231(7) .997(3) .052(8)
C(5A) C .3064(10) .9130(6) .896(2) .040(6)
C(6A) C .3342(11) .9181(6) .766(2) .042(6)
C(7A) C .1013(13) .8874(10) 1.030(2) .077(10)
C(8A) C .2070(10) .7543(10) .721(2) .040(4)
C(9A) C .2275(10) .7184(5) .7975(16) .030(4)
C(10A) C .1876(13) .6782(7) .788(2) .051(5)
C(11A) C .1219(12) .6718(6) .707(2) .044(5)
C(12A) C .1008(13) .7096(7) .637(2) .049(5)
C(13A) C .1409(12) .7489(7) .641(2) .042(5)
C(14A) C .3310(14) .8038(7) .8486(18) .034(5)
C(15A) C .3008(11) .8001(6) .9699(17) .035(4)
C(16A) C .3493(13) .8039(7) 1.066(2) .049(6)
C(17A) C .4300(13) .8099(8) 1.057(2) .044(5)
C(18A) C .4643(15) .8142(8) .938(2) .052(6)
C(19A) C .4146(13) .8105(7) .838(2) .046(5)
C(20A) C .3316(3) .8001(7) .5850(17) .031(5)
C(21A) C .3653(13) .7551(8) .563(2) .053(6)
C(22A) C .4205(14) .7484(8) .467(2) .055(6)
C(23A) C .4376(15) .7850(9) .388(2) .057(6)
C(24A) C .4053(16) .8274(9) .410(2) .061(6)
C(25A) C .3508(12) .8351(7) .5115(19) .043(5)
Re(2) Re .6286(1) .9172(1) .2141(1) .040(1)
Cl(1B) Cl .5233(3) .9752(2) .2146(10) .070(2)
Cl(2B) Cl .5990(3) .9056(2) .0051(7) .060(2)
P(1B) P .7395(2) .8610(2) .2095(6) .031(1)
O(1B) O .5741(7) .8768(4) .2769(12) .045(4)
O(2B) O .7104(9) .9588(5) .1769(16) .065(6)
O(3B) O .5155(13) .9214(7) .628(2) .097(8)
N(1B) N .6690(10) .9449(5) .3928(18) .041(6)
C(1B) C .6353(14) .9400(7) .501(2) .051(8)
C(2B) C .6738(16) .9531(8) .609(3) .073(10)
C(3B) C .7458(19) .9751(9) .600(3) .077(11)
C(4B) C .7794(16) .9818(8) .483(3) .080(12)
C(5B) C .7390(13) .9677(7) .383(3) .058(8)
C(6B) C .7691(12) .9746(6) .2510(17) .045(7)
C(7B) C .5471(16) .9160(11) .509(3) .100(14)
C(8B) C .6997(9) .8043(5) .227(3) .034(3)
C(9B) C .7200(12) .7719(7) .308(2) .041(5)
C(10B) C .6869(14) .7314(9) .310(2) .064(6)
C(11B) C .6312(11) .7170(6) .226(3) .050(4)
C(12B) C .6129(13) .7477(7) .1270(19) .043(5)
C(13B) C .6462(12) .7891(8) .129(2) .049(6)
C(14B) C .8048(13) .8605(7) .0721(19) .038(5)
C(15B) C .8520(13) .8222(7) .053(2) .048(5)
C(16B) C .9095(15) .8206(8) -.044(2) .061(6)
C(17B) C .9169(16) .8563(9) -.113(2) .060(7)
C(18B) C .8701(16) .8933(9) -.099(2) .061(6)
C(19B) C .8153(13) .8961(7) .000(2) .047(5)
C(20B) C .8101(13) .8656(7) .3391(19) .036(5)
C(21B) C .7833(13) .8605(7) .455(2) .045(5)
C(22B) C .8330(15) .8673(8) .552(2) .055(6)
C(23B) C .9124(17) .8809(9) .539(2) .057(6)
C(24B) C .9445(16) .8850(8) .416(2) .060(6)
C(25B) C .8921(14) .8783(7) .319(2) .051(6)
OW O .0596(16) .9793(9) .208(3) .063(7)
H(2AA) H .2144 .9039 1.2019 ?
H(3AA) H .3531 .9259 1.1791 ?
H(4AA) H .4015 .9373 .9841 ?
H(6AA) H .3794 .8981 .7513 ?
H(6AB) H .3531 .9486 .7545 ?
H(7AA) H .0975 .8555 1.0155 ?
H(7AB) H .0691 .9026 .9682 ?
H(9AA) H .2707 .7222 .8565 ?
H(10A) H .2023 .6537 .8412 ?
H(11A) H .0933 .6435 .7018 ?
H(12A) H .0576 .7058 .5782 ?
H(13A) H .1262 .7734 .5876 ?
H(15A) H .2431 .7951 .9793 ?
H(16A) H .3260 .8012 1.1465 ?
H(17A) H .4644 .8121 1.1289 ?
H(18A) H .5221 .8191 .9291 ?
H(19A) H .4380 .8131 .7570 ?
H(21A) H .3512 .7306 .6172 ?
H(22A) H .4436 .7190 .4536 ?
H(23A) H .4748 .7800 .3212 ?
H(24A) H .4194 .8519 .3561 ?
H(25A) H .3277 .8645 .5247 ?
H(2BA) H .6504 .9479 .6891 ?
H(3BA) H .7754 .9851 .6717 ?
H(4BA) H .8303 .9974 .4697 ?
H(6BA) H .8199 .9589 .2390 ?
H(6BB) H .7789 1.0063 .2393 ?
H(7BA) H .5540 .8843 .4932 ?
H(7BB) H .5115 .9282 .4475 ?
H(9BA) H .7570 .7810 .3717 ?
H(10B) H .7005 .7107 .3756 ?
H(11B) H .6077 .6873 .2266 ?
H(12B) H .5759 .7386 .0629 ?
H(13B) H .6327 .8098 .0640 ?
H(15B) H .8453 .7966 .1067 ?
H(16B) H .9417 .7939 -.0568 ?
H(17B) H .9558 .8552 -.1797 ?
H(18B) H .8767 .9189 -.1526 ?
H(19B) H .7831 .9228 .0131 ?
H(21B) H .7275 .8516 .4683 ?
H(22B) H .8130 .8633 .6340 ?
H(23B) H .9481 .8859 .6080 ?
H(24B) H 1.0003 .8939 .4031 ?
H(25B) H .9121 .8823 .2371 ?

loop_
_geom_angle_atom_site_label_1
_geom_angle_atom_site_label_2
_geom_angle_atom_site_label_3
_geom_angle
_geom_angle_publ_flag
Cl(1A) Re(1) Cl(2A) 87.8(3) no
Cl(1A) Re(1) P(1A) 177.8(3) no
Cl(1A) Re(1) O(1A) 97.1(4) no
Cl(1A) Re(1) O(2A) 94.4(4) no
Cl(1A) Re(1) N(1A) 88.2(5) no
Cl(2A) Re(1) P(1A) 89.9(2) no
Cl(2A) Re(1) O(1A) 101.8(6) no
Cl(2A) Re(1) O(2A) 90.2(4) no
Cl(2A) Re(1) N(1A) 164.3(5) no
P(1A) Re(1) O(1A) 83.4(4) no
P(1A) Re(1) O(2A) 85.6(4) no
P(1A) Re(1) N(1A) 93.9(4) no
O(1A) Re(1) O(2A) 163.7(6) no
O(1A) Re(1) N(1A) 93.8(7) no
O(2A) Re(1) N(1A) 75.0(6) no
Cl(1B) Re(2) Cl(2B) 87.7(3) no
Cl(1B) Re(2) P(1B) 177.4(2) no
Cl(1B) Re(2) O(1B) 97.5(5) no
Cl(1B) Re(2) O(2B) 92.3(5) no
Cl(1B) Re(2) N(1B) 87.0(5) no
Cl(2B) Re(2) P(1B) 91.9(2) no
Cl(2B) Re(2) O(1B) 100.6(5) no
Cl(2B) Re(2) O(2B) 92.0(6) no
Cl(2B) Re(2) N(1B) 165.2(5) no
P(1B) Re(2) O(1B) 85.1(4) no
P(1B) Re(2) O(2B) 85.1(5) no
P(1B) Re(2) N(1B) 92.8(4) no
O(1B) Re(2) O(2B) 164.3(7) no
O(1B) Re(2) N(1B) 93.9(6) no
O(2B) Re(2) N(1B) 74.4(7) no
Re(1) P(1A) C(8A) 112.1(5) no
Re(1) P(1A) C(20A) 118.7(7) no
Re(1) O(2A) C(6A) 125.0(10) no
C(1A) N(1A) C(5A) 119(2) no
C(2A) C(1A) C(7A) 118(2) no
C(3A) C(4A) C(5A) 123(2) no
C(4A) C(5A) C(6A) 126(2) no
P(1A) C(8A) C(9A) 122(2) no
C(8A) C(9A) C(10A) 120(2) no
C(11A) C(12A) C(13A) 124(2) no
P(1A) C(14A) C(19A) 122(2) no
C(15A) C(16A) C(17A) 124(2) no
C(14A) C(19A) C(18A) 122(2) no
C(21A) C(20A) C(25A) 121(2) no
C(22A) C(23A) C(24A) 121(2) no
Re(2) P(1B) C(8B) 111.1(5) no
Re(2) P(1B) C(20B) 113.5(7) no
Re(2) O(2B) C(6B) 128.0(10) no
C(1B) N(1B) C(5B) 119(2) no
C(2B) C(1B) C(7B) 119(2) no
C(3B) C(4B) C(5B) 120(2) no
C(4B) C(5B) C(6B) 124(2) no
P(1B) C(8B) C(9B) 130(2) no
C(8B) C(9B) C(10B) 125(2) no
C(11B) C(12B) C(13B) 119(2) no
P(1B) C(14B) C(19B) 123(2) no
C(15B) C(16B) C(17B) 118(2) no
C(14B) C(19B) C(18B) 119(2) no
C(21B) C(20B) C(25B) 119(2) no
C(22B) C(23B) C(24B) 118(2) no
Re(1) P(1A) C(14A) 110.8(7) no
C(8A) P(1A) C(20A) 104.0(10) no
Re(1) N(1A) C(1A) 128.0(10) no
N(1A) C(1A) C(2A) 121(2) no
C(1A) C(2A) C(3A) 119(2) no
N(1A) C(5A) C(4A) 120(2) no
O(2A) C(6A) C(5A) 110.0(10) no
P(1A) C(8A) C(13A) 120(2) no
C(9A) C(10A) C(11A) 122(2) no
C(8A) C(13A) C(12A) 120(2) no
C(15A) C(14A) C(19A) 116(2) no
C(16A) C(17A) C(18A) 118(2) no
P(1A) C(20A) C(21A) 117(2) no
C(20A) C(21A) C(22A) 120(2) no
C(23A) C(24A) C(25A) 121(2) no
Re(2) P(1B) C(14B) 116.8(7) no
C(8B) P(1B) C(20B) 102.0(10) no
Re(2) N(1B) C(1B) 129.0(10) no
N(1B) C(1B) C(2B) 123(2) no
C(1B) C(2B) C(3B) 118(3) no
N(1B) C(5B) C(4B) 121(2) no
O(2B) C(6B) C(5B) 107(2) no
P(1B) C(8B) C(13B) 115(2) no
C(9B) C(10B) C(11B) 123(2) no
C(8B) C(13B) C(12B) 123(2) no
C(15B) C(14B) C(19B) 120(2) no
C(16B) C(17B) C(18B) 123(2) no
P(1B) C(20B) C(21B) 121(2) no
C(20B) C(21B) C(22B) 121(2) no
C(23B) C(24B) C(25B) 118(2) no
C(8A) P(1A) C(14A) 105.0(10) no
C(14A) P(1A) C(20A) 105.0(10) no
Re(1) N(1A) C(5A) 113.0(10) no
N(1A) C(1A) C(7A) 121(2) no
C(2A) C(3A) C(4A) 118(2) no
N(1A) C(5A) C(6A) 114(2) no
O(3A) C(7A) C(1A) 116(2) no
C(9A) C(8A) C(13A) 118(2) no
C(10A) C(11A) C(12A) 115(2) no
P(1A) C(14A) C(15A) 122(2) no
C(14A) C(15A) C(16A) 122(2) no
C(17A) C(18A) C(19A) 119(2) no
P(1A) C(20A) C(25A) 122(2) no
C(21A) C(22A) C(23A) 118(2) no
C(20A) C(25A) C(24A) 119(2) no
C(8B) P(1B) C(14B) 107.0(10) no
C(14B) P(1B) C(20B) 105.1(9) no
Re(2) N(1B) C(5B) 112(2) no
N(1B) C(1B) C(7B) 119(2) no
C(2B) C(3B) C(4B) 118(3) no
N(1B) C(5B) C(6B) 115(2) no
O(3B) C(7B) C(1B) 110(2) no
C(9B) C(8B) C(13B) 114(2) no
C(10B) C(11B) C(12B) 116(2) no
P(1B) C(14B) C(15B) 117(2) no
C(14B) C(15B) C(16B) 120(2) no
C(17B) C(18B) C(19B) 120(2) no
P(1B) C(20B) C(25B) 120(2) no
C(21B) C(22B) C(23B) 123(2) no
C(20B) C(25B) C(24B) 121(2) no

loop_
_geom_bond_atom_site_label_1
_geom_bond_site_symmetry_1
_geom_bond_atom_site_label_2
_geom_bond_site_symmetry_2
_geom_bond_distance
_geom_bond_publ_flag
Re(1) . Cl(1A) . 2.418(5) no
Re(1) . Cl(2A) . 2.355(7) no
Re(1) . P(1A) . 2.468(4) no
Re(1) . O(1A) . 1.680(13) no
Re(1) . O(2A) . 1.923(13) no
Re(1) . N(1A) . 2.205(18) no
Re(2) . Cl(1B) . 2.428(5) no
Re(2) . Cl(2B) . 2.345(7) no
Re(2) . P(1B) . 2.461(4) no
Re(2) . O(1B) . 1.639(13) no
Re(2) . O(2B) . 1.862(14) no
Re(2) . N(1B) . 2.206(18) no
P(1A) . C(8A) . 1.81(2) no
P(1A) . C(20A) . 1.82(2) no
O(3A) . C(7A) . 1.37(3) no
N(1A) . C(5A) . 1.40(2) no
C(1A) . C(7A) . 1.52(3) no
C(3A) . C(4A) . 1.31(4) no
C(5A) . C(6A) . 1.50(3) no
C(8A) . C(13A) . 1.39(3) no
C(10A) . C(11A) . 1.40(3) no
C(12A) . C(13A) . 1.34(3) no
C(14A) . C(19A) . 1.38(3) no
C(16A) . C(17A) . 1.33(3) no
C(18A) . C(19A) . 1.36(3) no
C(20A) . C(25A) . 1.34(3) no
C(22A) . C(23A) . 1.41(4) no
C(24A) . C(25A) . 1.43(3) no
P(1B) . C(8B) . 1.81(2) no
P(1B) . C(20B) . 1.82(2) no
O(3B) . C(7B) . 1.39(4) no
N(1B) . C(5B) . 1.33(3) no
C(1B) . C(7B) . 1.61(4) no
C(3B) . C(4B) . 1.40(4) no
C(5B) . C(6B) . 1.53(3) no
C(8B) . C(13B) . 1.45(3) no
C(10B) . C(11B) . 1.36(4) no
C(12B) . C(13B) . 1.34(3) no
C(14B) . C(19B) . 1.32(3) no
C(16B) . C(17B) . 1.30(4) no
C(18B) . C(19B) . 1.40(3) no
C(20B) . C(25B) . 1.41(3) no
C(22B) . C(23B) . 1.36(4) no
C(24B) . C(25B) . 1.37(3) no
P(1A) . C(14A) . 1.78(2) no
O(2A) . C(6A) . 1.38(2) no
N(1A) . C(1A) . 1.30(3) no
C(1A) . C(2A) . 1.40(4) no
C(2A) . C(3A) . 1.40(4) no
C(4A) . C(5A) . 1.33(3) no
C(8A) . C(9A) . 1.39(3) no
C(9A) . C(10A) . 1.36(3) no
C(11A) . C(12A) . 1.40(3) no
C(14A) . C(15A) . 1.41(3) no
C(15A) . C(16A) . 1.31(3) no
C(17A) . C(18A) . 1.41(3) no
C(20A) . C(21A) . 1.46(3) no
C(21A) . C(22A) . 1.40(3) no
C(23A) . C(24A) . 1.38(4) no
P(1B) . C(14B) . 1.83(2) no
O(2B) . C(6B) . 1.34(2) no
N(1B) . C(1B) . 1.30(3) no
C(1B) . C(2B) . 1.39(4) no
C(2B) . C(3B) . 1.35(4) no
C(4B) . C(5B) . 1.34(4) no
C(8B) . C(9B) . 1.34(3) no
C(9B) . C(10B) . 1.32(3) no
C(11B) . C(12B) . 1.44(3) no
C(14B) . C(15B) . 1.38(3) no
C(15B) . C(16B) . 1.41(3) no
C(17B) . C(18B) . 1.35(4) no
C(20B) . C(21B) . 1.34(3) no
C(21B) . C(22B) . 1.34(3) no
C(23B) . C(24B) . 1.43(4) no
